data_7239646
loop_
_publ_author_name
'Gurbanov, Atash V.'
'Kuznetsov, Maxim L.'
'Demukhamedova, Svetlana D.'
'Alieva, Irada N.'
'Godjaev, Niftali M.'
'Zubkov, Fedor I.'
'Mahmudov, Kamran T.'
'Pombeiro, Armando J. L.'

_publ_section_title
;
 Role of substituents on resonance assisted hydrogen bonding vs.
 intermolecular hydrogen bonding
;
_journal_issue 4
_journal_name_full CrystEngComm
_journal_page_first 628
_journal_page_last 633
_journal_paper_doi 10.1039/C9CE01744E
_journal_volume 22
_journal_year 2020
_chemical_formula_moiety 'C16 H23 N3 O2'
_chemical_formula_sum 'C16 H23 N3 O2'
_chemical_formula_weight 289.37
_space_group_crystal_system monoclinic
_space_group_IT_number 14
_space_group_name_Hall '-P 2yn'
_space_group_name_H-M_alt 'P 1 21/n 1'
_atom_sites_solution_hydrogens mixed
_atom_sites_solution_primary direct
_atom_sites_solution_secondary difmap
_audit_creation_method SHELXL-2018/3
_audit_update_record
;
2019-12-10 deposited with the CCDC.	2019-12-20 downloaded from the CCDC.
;
_cell_angle_alpha 90
_cell_angle_beta 96.448(2)
_cell_angle_gamma 90
_cell_formula_units_Z 4
_cell_length_a 7.3955(5)
_cell_length_b 9.6559(7)
_cell_length_c 22.6536(15)
_cell_measurement_reflns_used 3803
_cell_measurement_temperature 150(2)
_cell_measurement_theta_max 26.90
_cell_measurement_theta_min 2.30
_cell_volume 1607.47(19)
_computing_cell_refinement 'Bruker SAINT'
_computing_data_collection 'Bruker APEX2'
_computing_data_reduction 'Bruker SAINT'
_computing_molecular_graphics 'Bruker SHELXTL'
_computing_publication_material 'Bruker SHELXTL'
_computing_structure_refinement 'SHELXL-2018/3 (Sheldrick, 2018)'
_computing_structure_solution 'SHELXT 2014/4 (Sheldrick, 2014)'
_diffrn_ambient_temperature 150(2)
_diffrn_measured_fraction_theta_full 0.946
_diffrn_measured_fraction_theta_max 0.945
_diffrn_measurement_device_type 'Bruker APEX-II CCD'
_diffrn_measurement_method '\f and \w scans'
_diffrn_radiation_type MoK\a
_diffrn_radiation_wavelength 0.71073
_diffrn_reflns_av_R_equivalents 0.0365
_diffrn_reflns_av_unetI/netI 0.0374
_diffrn_reflns_Laue_measured_fraction_full 0.946
_diffrn_reflns_Laue_measured_fraction_max 0.945
_diffrn_reflns_limit_h_max 9
_diffrn_reflns_limit_h_min -6
_diffrn_reflns_limit_k_max 12
_diffrn_reflns_limit_k_min -12
_diffrn_reflns_limit_l_max 29
_diffrn_reflns_limit_l_min -29
_diffrn_reflns_number 13917
_diffrn_reflns_point_group_measured_fraction_full 0.946
_diffrn_reflns_point_group_measured_fraction_max 0.945
_diffrn_reflns_theta_full 25.242
_diffrn_reflns_theta_max 27.130
_diffrn_reflns_theta_min 2.779
_exptl_absorpt_coefficient_mu 0.080
_exptl_absorpt_correction_T_max 0.986
_exptl_absorpt_correction_T_min 0.978
_exptl_absorpt_correction_type multi-scan
_exptl_absorpt_process_details 'SADABS (Bruker, 2003)'
_exptl_crystal_colour yellow
_exptl_crystal_density_diffrn 1.196
_exptl_crystal_description plate
_exptl_crystal_F_000 624
_exptl_crystal_size_max 0.240
_exptl_crystal_size_mid 0.150
_exptl_crystal_size_min 0.070
_refine_diff_density_max 0.575
_refine_diff_density_min -0.464
_refine_diff_density_rms 0.055
_refine_ls_extinction_method none
_refine_ls_goodness_of_fit_ref 1.017
_refine_ls_hydrogen_treatment constr
_refine_ls_matrix_type full
_refine_ls_number_parameters 190
_refine_ls_number_reflns 3376
_refine_ls_number_restraints 0
_refine_ls_restrained_S_all 1.017
_refine_ls_R_factor_all 0.0740
_refine_ls_R_factor_gt 0.0508
_refine_ls_shift/su_max 0.000
_refine_ls_shift/su_mean 0.000
_refine_ls_structure_factor_coef Fsqd
_refine_ls_weighting_details 'w=1/[\s^2^(Fo^2^)+(0.0744P)^2^+1.0354P] where P=(Fo^2^+2Fc^2^)/3'
_refine_ls_weighting_scheme calc
_refine_ls_wR_factor_gt 0.1354
_refine_ls_wR_factor_ref 0.1507
_reflns_Friedel_coverage 0.000
_reflns_number_gt 2534
_reflns_number_total 3376
_reflns_threshold_expression 'I > 2\s(I)'
_cod_data_source_file c9ce01744e2.cif
_cod_data_source_block lik1_a
_cod_depositor_comments
;Adding full bibliography for 7239646--7239650.cif.

 Adding full bibliography for 7239646--7239650.cif.
;
_cod_original_sg_symbol_H-M 'P 21/n'
_cod_database_code 7239646
_shelx_shelxl_version_number 2018/3
_shelx_space_group_comment
;
The symmetry employed for this shelxl refinement is uniquely defined
by the following loop, which should always be used as a source of
symmetry information in preference to the above space-group names.
They are only intended as comments.
;
_shelx_estimated_absorpt_t_min 0.981
_shelx_estimated_absorpt_t_max 0.994

loop_
_space_group_symop_operation_xyz
'x, y, z'
'-x+1/2, y+1/2, -z+1/2'
'-x, -y, -z'
'x-1/2, -y-1/2, z-1/2'

loop_
_atom_site_label
_atom_site_type_symbol
_atom_site_fract_x
_atom_site_fract_y
_atom_site_fract_z
_atom_site_U_iso_or_equiv
_atom_site_adp_type
_atom_site_occupancy
_atom_site_site_symmetry_order
_atom_site_calc_flag
_atom_site_refinement_flags_posn
_atom_site_refinement_flags_adp
O1 O 0.57226(19) 0.51754(13) 0.57020(6) 0.0236(3) Uani 1 1 d . .
O2 O 0.4981(2) 0.72473(15) 0.67949(6) 0.0350(4) Uani 1 1 d . .
N1 N 0.2877(2) 0.73353(15) 0.48085(6) 0.0184(3) Uani 1 1 d . .
H1N H 0.322141 0.645356 0.475673 0.022 Uiso 1 1 d R U
N2 N 0.3364(2) 0.79544(15) 0.53305(6) 0.0171(3) Uani 1 1 d . .
N3 N 0.2781(2) 0.48724(15) 0.58771(7) 0.0209(4) Uani 1 1 d . .
C1 C 0.2101(3) 0.81453(17) 0.43294(7) 0.0165(4) Uani 1 1 d . .
C2 C 0.1469(3) 0.94750(18) 0.44171(8) 0.0200(4) Uani 1 1 d . .
H2A H 0.159365 0.987101 0.480345 0.024 Uiso 1 1 calc R U
C3 C 0.0652(3) 1.02203(18) 0.39352(8) 0.0221(4) Uani 1 1 d . .
H3A H 0.023969 1.113524 0.399661 0.026 Uiso 1 1 calc R U
C4 C 0.0421(3) 0.96664(18) 0.33647(8) 0.0199(4) Uani 1 1 d . .
C5 C 0.1055(3) 0.83280(19) 0.32886(8) 0.0206(4) Uani 1 1 d . .
H5A H 0.091121 0.792524 0.290355 0.025 Uiso 1 1 calc R U
C6 C 0.1890(3) 0.75706(18) 0.37623(7) 0.0188(4) Uani 1 1 d . .
H6A H 0.231871 0.666048 0.370016 0.023 Uiso 1 1 calc R U
C7 C 0.3969(3) 0.72093(17) 0.57847(7) 0.0170(4) Uani 1 1 d . .
C8 C 0.4526(3) 0.79349(18) 0.63515(8) 0.0210(4) Uani 1 1 d . .
C9 C 0.4490(3) 0.94881(19) 0.63627(9) 0.0254(4) Uani 1 1 d . .
H9A H 0.408865 0.983829 0.596344 0.038 Uiso 1 1 calc R U
H9B H 0.364568 0.980167 0.663869 0.038 Uiso 1 1 calc R U
H9C H 0.571339 0.983896 0.649340 0.038 Uiso 1 1 calc R U
C10 C 0.4225(3) 0.56502(18) 0.57831(7) 0.0185(4) Uani 1 1 d . .
C11 C 0.0975(3) 0.5435(2) 0.59372(9) 0.0269(5) Uani 1 1 d . .
H11A H 0.004721 0.482488 0.572165 0.032 Uiso 1 1 calc R U
H11B H 0.086789 0.635821 0.574672 0.032 Uiso 1 1 calc R U
C12 C 0.0570(3) 0.5572(2) 0.65771(10) 0.0358(5) Uani 1 1 d . .
H12A H -0.065496 0.595252 0.658566 0.054 Uiso 1 1 calc R U
H12B H 0.064145 0.465821 0.676673 0.054 Uiso 1 1 calc R U
H12C H 0.146295 0.619308 0.679182 0.054 Uiso 1 1 calc R U
C13 C 0.2982(3) 0.33593(18) 0.59056(8) 0.0242(4) Uani 1 1 d . .
H13A H 0.221815 0.298746 0.620081 0.029 Uiso 1 1 calc R U
H13B H 0.426507 0.312739 0.604218 0.029 Uiso 1 1 calc R U
C14 C 0.2439(3) 0.2672(2) 0.53106(9) 0.0300(5) Uani 1 1 d . .
H14A H 0.259589 0.166696 0.535133 0.045 Uiso 1 1 calc R U
H14B H 0.116228 0.288153 0.517726 0.045 Uiso 1 1 calc R U
H14C H 0.320916 0.302146 0.501863 0.045 Uiso 1 1 calc R U
C15 C -0.0460(3) 1.0483(2) 0.28415(8) 0.0272(5) Uani 1 1 d . .
H15A H -0.122738 1.121966 0.298749 0.033 Uiso 1 1 calc R U
H15B H -0.126259 0.986079 0.258222 0.033 Uiso 1 1 calc R U
C16 C 0.0916(4) 1.1137(3) 0.24794(10) 0.0420(6) Uani 1 1 d . .
H16A H 0.027653 1.165319 0.214651 0.063 Uiso 1 1 calc R U
H16B H 0.169838 1.177060 0.273137 0.063 Uiso 1 1 calc R U
H16C H 0.166315 1.041139 0.232601 0.063 Uiso 1 1 calc R U

loop_
_atom_site_aniso_label
_atom_site_aniso_U_11
_atom_site_aniso_U_22
_atom_site_aniso_U_33
_atom_site_aniso_U_23
_atom_site_aniso_U_13
_atom_site_aniso_U_12
O1 0.0227(9) 0.0199(6) 0.0285(7) 0.0006(5) 0.0042(6) 0.0027(5)
O2 0.0515(12) 0.0283(8) 0.0220(7) 0.0033(6) -0.0098(6) -0.0045(7)
N1 0.0248(10) 0.0137(7) 0.0162(7) -0.0011(5) -0.0004(6) 0.0019(6)
N2 0.0163(9) 0.0169(7) 0.0181(7) -0.0006(5) 0.0013(6) -0.0005(6)
N3 0.0193(10) 0.0161(7) 0.0267(8) 0.0018(6) 0.0003(7) -0.0009(6)
C1 0.0136(10) 0.0164(8) 0.0194(8) 0.0013(6) 0.0014(7) -0.0009(7)
C2 0.0228(11) 0.0181(8) 0.0194(8) -0.0024(7) 0.0031(7) 0.0016(7)
C3 0.0233(12) 0.0163(8) 0.0268(9) 0.0006(7) 0.0035(8) 0.0042(7)
C4 0.0151(11) 0.0234(9) 0.0212(8) 0.0032(7) 0.0018(7) -0.0006(7)
C5 0.0195(11) 0.0239(9) 0.0184(8) -0.0025(7) 0.0019(7) -0.0011(7)
C6 0.0184(11) 0.0160(8) 0.0219(9) -0.0013(6) 0.0018(7) 0.0014(7)
C7 0.0171(11) 0.0150(8) 0.0189(8) 0.0005(6) 0.0019(7) -0.0007(6)
C8 0.0196(11) 0.0211(9) 0.0220(9) -0.0004(7) 0.0007(7) -0.0031(7)
C9 0.0277(13) 0.0212(9) 0.0272(9) -0.0044(7) 0.0020(8) -0.0044(8)
C10 0.0222(11) 0.0176(8) 0.0150(8) 0.0004(6) -0.0014(7) 0.0004(7)
C11 0.0201(12) 0.0210(9) 0.0390(11) 0.0032(8) 0.0012(9) -0.0004(8)
C12 0.0312(15) 0.0309(11) 0.0465(13) -0.0094(9) 0.0100(10) -0.0024(9)
C13 0.0267(12) 0.0157(9) 0.0298(10) 0.0042(7) 0.0009(8) -0.0022(7)
C14 0.0324(14) 0.0232(10) 0.0344(11) -0.0032(8) 0.0032(9) -0.0073(8)
C15 0.0276(13) 0.0282(10) 0.0247(9) 0.0057(8) -0.0019(8) 0.0037(8)
C16 0.0411(17) 0.0546(15) 0.0307(11) 0.0196(10) 0.0050(10) 0.0013(11)

loop_
_atom_type_symbol
_atom_type_description
_atom_type_scat_dispersion_real
_atom_type_scat_dispersion_imag
_atom_type_scat_source
C C 0.0033 0.0016 'International Tables Vol C Tables 4.2.6.8 and 6.1.1.4'
H H 0.0000 0.0000 'International Tables Vol C Tables 4.2.6.8 and 6.1.1.4'
N N 0.0061 0.0033 'International Tables Vol C Tables 4.2.6.8 and 6.1.1.4'
O O 0.0106 0.0060 'International Tables Vol C Tables 4.2.6.8 and 6.1.1.4'

loop_
_geom_angle_atom_site_label_1
_geom_angle_atom_site_label_2
_geom_angle_atom_site_label_3
_geom_angle
N2 N1 C1 118.65(14)
N2 N1 H1N 119.1
C1 N1 H1N 121.5
C7 N2 N1 119.29(14)
C10 N3 C11 123.97(15)
C10 N3 C13 118.99(16)
C11 N3 C13 117.02(15)
C2 C1 C6 119.75(16)
C2 C1 N1 121.23(15)
C6 C1 N1 118.95(15)
C3 C2 C1 119.38(16)
C3 C2 H2A 120.3
C1 C2 H2A 120.3
C2 C3 C4 121.91(16)
C2 C3 H3A 119.0
C4 C3 H3A 119.0
C3 C4 C5 117.64(17)
C3 C4 C15 121.73(16)
C5 C4 C15 120.63(16)
C6 C5 C4 121.42(16)
C6 C5 H5A 119.3
C4 C5 H5A 119.3
C5 C6 C1 119.89(16)
C5 C6 H6A 120.1
C1 C6 H6A 120.1
N2 C7 C8 117.68(15)
N2 C7 C10 125.60(15)
C8 C7 C10 116.68(15)
O2 C8 C7 118.76(16)
O2 C8 C9 122.27(17)
C7 C8 C9 118.96(16)
C8 C9 H9A 109.5
C8 C9 H9B 109.5
H9A C9 H9B 109.5
C8 C9 H9C 109.5
H9A C9 H9C 109.5
H9B C9 H9C 109.5
O1 C10 N3 124.10(17)
O1 C10 C7 118.99(17)
N3 C10 C7 116.91(17)
N3 C11 C12 113.65(17)
N3 C11 H11A 108.8
C12 C11 H11A 108.8
N3 C11 H11B 108.8
C12 C11 H11B 108.8
H11A C11 H11B 107.7
C11 C12 H12A 109.5
C11 C12 H12B 109.5
H12A C12 H12B 109.5
C11 C12 H12C 109.5
H12A C12 H12C 109.5
H12B C12 H12C 109.5
N3 C13 C14 112.40(16)
N3 C13 H13A 109.1
C14 C13 H13A 109.1
N3 C13 H13B 109.1
C14 C13 H13B 109.1
H13A C13 H13B 107.9
C13 C14 H14A 109.5
C13 C14 H14B 109.5
H14A C14 H14B 109.5
C13 C14 H14C 109.5
H14A C14 H14C 109.5
H14B C14 H14C 109.5
C4 C15 C16 112.73(19)
C4 C15 H15A 109.0
C16 C15 H15A 109.0
C4 C15 H15B 109.0
C16 C15 H15B 109.0
H15A C15 H15B 107.8
C15 C16 H16A 109.5
C15 C16 H16B 109.5
H16A C16 H16B 109.5
C15 C16 H16C 109.5
H16A C16 H16C 109.5
H16B C16 H16C 109.5

loop_
_geom_bond_atom_site_label_1
_geom_bond_atom_site_label_2
_geom_bond_distance
O1 C10 1.231(2)
O2 C8 1.220(2)
N1 N2 1.3377(19)
N1 C1 1.407(2)
N1 H1N 0.9001
N2 C7 1.294(2)
N3 C10 1.342(2)
N3 C11 1.462(3)
N3 C13 1.469(2)
C1 C2 1.388(2)
C1 C6 1.392(2)
C2 C3 1.388(3)
C2 H2A 0.9500
C3 C4 1.391(3)
C3 H3A 0.9500
C4 C5 1.392(3)
C4 C15 1.509(3)
C5 C6 1.385(2)
C5 H5A 0.9500
C6 H6A 0.9500
C7 C8 1.480(2)
C7 C10 1.517(2)
C8 C9 1.500(3)
C9 H9A 0.9800
C9 H9B 0.9800
C9 H9C 0.9800
C11 C12 1.518(3)
C11 H11A 0.9900
C11 H11B 0.9900
C12 H12A 0.9800
C12 H12B 0.9800
C12 H12C 0.9800
C13 C14 1.516(3)
C13 H13A 0.9900
C13 H13B 0.9900
C14 H14A 0.9800
C14 H14B 0.9800
C14 H14C 0.9800
C15 C16 1.515(3)
C15 H15A 0.9900
C15 H15B 0.9900
C16 H16A 0.9800
C16 H16B 0.9800
C16 H16C 0.9800

loop_
_geom_torsion_atom_site_label_1
_geom_torsion_atom_site_label_2
_geom_torsion_atom_site_label_3
_geom_torsion_atom_site_label_4
_geom_torsion
C1 N1 N2 C7 175.53(16)
N2 N1 C1 C2 -14.4(3)
N2 N1 C1 C6 168.67(16)
C6 C1 C2 C3 -0.8(3)
N1 C1 C2 C3 -177.68(18)
C1 C2 C3 C4 1.0(3)
C2 C3 C4 C5 -0.5(3)
C2 C3 C4 C15 -179.73(18)
C3 C4 C5 C6 -0.1(3)
C15 C4 C5 C6 179.07(18)
C4 C5 C6 C1 0.3(3)
C2 C1 C6 C5 0.1(3)
N1 C1 C6 C5 177.10(17)
N1 N2 C7 C8 178.88(16)
N1 N2 C7 C10 1.3(3)
N2 C7 C8 O2 175.00(19)
C10 C7 C8 O2 -7.2(3)
N2 C7 C8 C9 -4.3(3)
C10 C7 C8 C9 173.55(18)
C11 N3 C10 O1 -176.11(17)
C13 N3 C10 O1 2.0(3)
C11 N3 C10 C7 4.5(2)
C13 N3 C10 C7 -177.36(15)
N2 C7 C10 O1 93.5(2)
C8 C7 C10 O1 -84.2(2)
N2 C7 C10 N3 -87.1(2)
C8 C7 C10 N3 95.3(2)
C10 N3 C11 C12 -99.4(2)
C13 N3 C11 C12 82.4(2)
C10 N3 C13 C14 -93.9(2)
C11 N3 C13 C14 84.3(2)
C3 C4 C15 C16 98.8(2)
C5 C4 C15 C16 -80.4(2)
